data_7226825
loop_
_publ_author_name
'Du, Jian-Long'
'Li, Chao-Ping'
'Gao, Ju-Ping'
'Zhang, Xiao-Ying'
'Jing, Xu'
'Mu, Yajuan'
'Li, Li-Jun'

_publ_section_title
;
 Zn(II) and Cd(II) coordination networks based on N-donor ligand:
 synthesis, crystal structures, and sensing of nitroaromatic explosives
;
_journal_name_full 'RSC Adv.'
_journal_paper_doi 10.1039/C6RA22875E
_journal_year 2016
_chemical_formula_moiety 'C18 H16 N14 O2 Zn'
_chemical_formula_sum 'C18 H16 N14 O2 Zn'
_chemical_formula_weight 525.82
_chemical_name_systematic
; 
 ? 
;
_space_group_IT_number 2
_symmetry_cell_setting triclinic
_symmetry_space_group_name_Hall '-P 1'
_symmetry_space_group_name_H-M 'P -1'
_atom_sites_solution_hydrogens geom
_atom_sites_solution_primary direct
_atom_sites_solution_secondary difmap
_audit_creation_method SHELXL-97
_audit_update_record
;
2016-08-09 deposited with the CCDC.
2016-10-19 downloaded from the CCDC.
;
_cell_angle_alpha 99.814(2)
_cell_angle_beta 97.755(2)
_cell_angle_gamma 110.0910(10)
_cell_formula_units_Z 1
_cell_length_a 7.4214(5)
_cell_length_b 7.6426(5)
_cell_length_c 9.4988(10)
_cell_measurement_reflns_used 2148
_cell_measurement_temperature 296(2)
_cell_measurement_theta_max 28.41
_cell_measurement_theta_min 2.23
_cell_volume 487.55(7)
_computing_cell_refinement 'Bruker SAINT'
_computing_data_collection 'Bruker APEX2'
_computing_data_reduction 'Bruker SAINT'
_computing_molecular_graphics 'Bruker SHELXTL'
_computing_publication_material 'Bruker SHELXTL'
_computing_structure_refinement 'SHELXL-97 (Sheldrick, 1997)'
_computing_structure_solution 'SHELXS-97 (Sheldrick, 1990)'
_diffrn_ambient_temperature 296(2)
_diffrn_measured_fraction_theta_full 0.998
_diffrn_measured_fraction_theta_max 0.998
_diffrn_measurement_device_type 'Bruker APEX-II CCD'
_diffrn_measurement_method '\f and \w scans'
_diffrn_radiation_monochromator graphite
_diffrn_radiation_source 'fine-focus sealed tube'
_diffrn_radiation_type MoK\a
_diffrn_radiation_wavelength 0.71073
_diffrn_reflns_av_R_equivalents 0.0121
_diffrn_reflns_av_sigmaI/netI 0.0202
_diffrn_reflns_limit_h_max 7
_diffrn_reflns_limit_h_min -8
_diffrn_reflns_limit_k_max 9
_diffrn_reflns_limit_k_min -9
_diffrn_reflns_limit_l_max 11
_diffrn_reflns_limit_l_min -8
_diffrn_reflns_number 2813
_diffrn_reflns_theta_full 25.01
_diffrn_reflns_theta_max 25.01
_diffrn_reflns_theta_min 2.23
_diffrn_standards_number 0
_exptl_absorpt_coefficient_mu 1.316
_exptl_absorpt_correction_T_max 0.9492
_exptl_absorpt_correction_T_min 0.7260
_exptl_absorpt_correction_type multi-scan
_exptl_absorpt_process_details SADABS
_exptl_crystal_colour colorless
_exptl_crystal_density_diffrn 1.791
_exptl_crystal_density_method 'not measured'
_exptl_crystal_description plate
_exptl_crystal_F_000 268
_exptl_crystal_size_max 0.26
_exptl_crystal_size_mid 0.22
_exptl_crystal_size_min 0.04
_refine_diff_density_max 0.285
_refine_diff_density_min -0.323
_refine_diff_density_rms 0.049
_refine_ls_extinction_method none
_refine_ls_goodness_of_fit_ref 1.085
_refine_ls_hydrogen_treatment mixed
_refine_ls_matrix_type full
_refine_ls_number_parameters 160
_refine_ls_number_reflns 1716
_refine_ls_number_restraints 0
_refine_ls_restrained_S_all 1.085
_refine_ls_R_factor_all 0.0253
_refine_ls_R_factor_gt 0.0236
_refine_ls_shift/su_max 0.000
_refine_ls_shift/su_mean 0.000
_refine_ls_structure_factor_coef Fsqd
_refine_ls_weighting_details 'calc w=1/[\s^2^(Fo^2^)+(0.0279P)^2^+0.2742P] where P=(Fo^2^+2Fc^2^)/3'
_refine_ls_weighting_scheme calc
_refine_ls_wR_factor_gt 0.0586
_refine_ls_wR_factor_ref 0.0596
_reflns_number_gt 1630
_reflns_number_total 1716
_reflns_threshold_expression >2sigma(I)
_cod_data_source_file c6ra22875e2.cif
_cod_data_source_block 3
_cod_depositor_comments
;
The following automatic conversions were performed:

'_symmetry_cell_setting' value 'Triclinic' changed to 'triclinic'
according to
/usr/data/users/saulius/crontab/automatic-downloads/rss-feeds/RSC/lib/dictionaries/cif_core.dic
dictionary named 'cif_core.dic' version 2.4.2 from 2011-04-26.

Automatic conversion script
Id: cif_fix_values 4268 2015-11-12 08:31:59Z antanas 
;
_cod_database_code 7226825

loop_
_symmetry_equiv_pos_as_xyz
'x, y, z'
'-x, -y, -z'

loop_
_atom_site_label
_atom_site_type_symbol
_atom_site_fract_x
_atom_site_fract_y
_atom_site_fract_z
_atom_site_U_iso_or_equiv
_atom_site_adp_type
_atom_site_occupancy
_atom_site_symmetry_multiplicity
_atom_site_calc_flag
_atom_site_refinement_flags
Zn1 Zn 0.5000 1.5000 1.5000 0.02058(11) Uani 1 2 d S
N1 N 0.4475(2) 1.3456(2) 1.28163(16) 0.0208(3) Uani 1 1 d .
N2 N 0.3517(3) 1.3011(2) 1.03933(17) 0.0261(4) Uani 1 1 d .
N3 N 0.3220(2) 1.1297(2) 1.07690(16) 0.0197(3) Uani 1 1 d .
N4 N -0.2656(2) 0.3916(2) 0.56568(17) 0.0214(3) Uani 1 1 d .
N5 N -0.3295(2) 0.2038(2) 0.49966(18) 0.0250(4) Uani 1 1 d .
N6 N -0.2043(2) 0.1332(2) 0.55010(18) 0.0259(4) Uani 1 1 d .
N7 N -0.0535(2) 0.2711(2) 0.65042(18) 0.0249(4) Uani 1 1 d .
O1 O 0.69312(19) 1.73739(18) 1.42808(15) 0.0252(3) Uani 1 1 d .
H1 H 0.6938 1.8351 1.4713 0.038 Uiso 1 1 d R
H3 H 0.7914 1.7333 1.3925 0.038 Uiso 1 1 d R
C1 C 0.3805(3) 1.1605(3) 1.2214(2) 0.0220(4) Uani 1 1 d .
H1A H 0.3748 1.0654 1.2720 0.026 Uiso 1 1 calc R
C2 C 0.4271(3) 1.4248(3) 1.1655(2) 0.0239(4) Uani 1 1 d .
H2 H 0.4639 1.5562 1.1750 0.029 Uiso 1 1 calc R
C3 C 0.2277(3) 0.9542(3) 0.96866(19) 0.0198(4) Uani 1 1 d .
C4 C 0.1202(3) 0.9546(3) 0.8376(2) 0.0232(4) Uani 1 1 d .
H4 H 0.1160 1.0688 0.8187 0.028 Uiso 1 1 calc R
C5 C 0.0197(3) 0.7843(3) 0.7358(2) 0.0221(4) Uani 1 1 d .
H5 H -0.0521 0.7845 0.6477 0.027 Uiso 1 1 calc R
C6 C 0.0235(3) 0.6119(3) 0.7623(2) 0.0205(4) Uani 1 1 d .
C7 C 0.1389(3) 0.6157(3) 0.8924(2) 0.0251(4) Uani 1 1 d .
H7 H 0.1479 0.5025 0.9099 0.030 Uiso 1 1 calc R
C8 C 0.2400(3) 0.7856(3) 0.9955(2) 0.0251(4) Uani 1 1 d .
H8 H 0.3159 0.7869 1.0823 0.030 Uiso 1 1 calc R
C9 C -0.0963(3) 0.4282(3) 0.6585(2) 0.0197(4) Uani 1 1 d .

loop_
_atom_site_aniso_label
_atom_site_aniso_U_11
_atom_site_aniso_U_22
_atom_site_aniso_U_33
_atom_site_aniso_U_23
_atom_site_aniso_U_13
_atom_site_aniso_U_12
Zn1 0.02408(18) 0.01758(17) 0.01738(17) -0.00001(12) 0.00153(12) 0.00750(13)
N1 0.0220(8) 0.0189(8) 0.0194(8) 0.0018(6) 0.0021(6) 0.0071(6)
N2 0.0346(9) 0.0198(8) 0.0216(9) 0.0054(7) 0.0026(7) 0.0084(7)
N3 0.0216(8) 0.0174(8) 0.0185(8) 0.0030(6) 0.0026(6) 0.0065(6)
N4 0.0209(8) 0.0168(8) 0.0230(8) 0.0000(6) 0.0008(6) 0.0064(6)
N5 0.0260(9) 0.0180(8) 0.0281(9) 0.0012(7) 0.0023(7) 0.0077(7)
N6 0.0257(9) 0.0203(8) 0.0303(9) 0.0027(7) 0.0033(7) 0.0095(7)
N7 0.0238(8) 0.0206(8) 0.0274(9) 0.0000(7) 0.0012(7) 0.0089(7)
O1 0.0245(7) 0.0181(7) 0.0319(8) 0.0016(6) 0.0082(6) 0.0076(6)
C1 0.0258(10) 0.0209(9) 0.0188(10) 0.0048(8) 0.0030(8) 0.0086(8)
C2 0.0292(10) 0.0176(9) 0.0235(10) 0.0042(8) 0.0033(8) 0.0081(8)
C3 0.0192(9) 0.0194(9) 0.0180(9) 0.0009(7) 0.0042(7) 0.0052(7)
C4 0.0263(10) 0.0196(9) 0.0240(10) 0.0059(8) 0.0040(8) 0.0091(8)
C5 0.0222(10) 0.0246(10) 0.0172(9) 0.0035(7) 0.0010(7) 0.0078(8)
C6 0.0178(9) 0.0207(9) 0.0212(9) 0.0008(7) 0.0052(7) 0.0065(7)
C7 0.0275(10) 0.0215(10) 0.0277(10) 0.0055(8) 0.0031(8) 0.0120(8)
C8 0.0265(10) 0.0248(10) 0.0209(10) 0.0023(8) -0.0023(8) 0.0101(8)
C9 0.0196(9) 0.0203(9) 0.0193(9) 0.0035(7) 0.0055(7) 0.0077(7)

loop_
_atom_type_symbol
_atom_type_description
_atom_type_scat_dispersion_real
_atom_type_scat_dispersion_imag
_atom_type_scat_source
C C 0.0033 0.0016 'International Tables Vol C Tables 4.2.6.8 and 6.1.1.4'
H H 0.0000 0.0000 'International Tables Vol C Tables 4.2.6.8 and 6.1.1.4'
N N 0.0061 0.0033 'International Tables Vol C Tables 4.2.6.8 and 6.1.1.4'
O O 0.0106 0.0060 'International Tables Vol C Tables 4.2.6.8 and 6.1.1.4'
Zn Zn 0.2839 1.4301 'International Tables Vol C Tables 4.2.6.8 and 6.1.1.4'

loop_
_geom_angle_atom_site_label_1
_geom_angle_atom_site_label_2
_geom_angle_atom_site_label_3
_geom_angle
_geom_angle_site_symmetry_1
_geom_angle_site_symmetry_3
N1 Zn1 N1 179.999(1) . 2_688
N1 Zn1 O1 95.13(6) . 2_688
N1 Zn1 O1 84.87(6) 2_688 2_688
N1 Zn1 O1 84.87(6) . .
N1 Zn1 O1 95.13(6) 2_688 .
O1 Zn1 O1 180.00(7) 2_688 .
N1 Zn1 N4 90.58(6) . 1_666
N1 Zn1 N4 89.42(6) 2_688 1_666
O1 Zn1 N4 85.71(5) 2_688 1_666
O1 Zn1 N4 94.29(5) . 1_666
N1 Zn1 N4 89.42(6) . 2_577
N1 Zn1 N4 90.58(6) 2_688 2_577
O1 Zn1 N4 94.29(5) 2_688 2_577
O1 Zn1 N4 85.71(5) . 2_577
N4 Zn1 N4 180.000(1) 1_666 2_577
C1 N1 C2 103.28(15) . .
C1 N1 Zn1 132.20(13) . .
C2 N1 Zn1 122.43(12) . .
C2 N2 N3 102.63(15) . .
C1 N3 N2 109.50(15) . .
C1 N3 C3 130.13(16) . .
N2 N3 C3 120.20(15) . .
C9 N4 N5 105.27(15) . .
C9 N4 Zn1 145.59(13) . 1_444
N5 N4 Zn1 108.30(11) . 1_444
N6 N5 N4 108.97(15) . .
N5 N6 N7 110.18(15) . .
C9 N7 N6 104.66(15) . .
Zn1 O1 H1 110.3 . .
Zn1 O1 H3 123.3 . .
H1 O1 H3 120.6 . .
N1 C1 N3 110.04(16) . .
N1 C1 H1A 125.0 . .
N3 C1 H1A 125.0 . .
N2 C2 N1 114.54(17) . .
N2 C2 H2 122.7 . .
N1 C2 H2 122.7 . .
C8 C3 C4 120.65(17) . .
C8 C3 N3 120.48(16) . .
C4 C3 N3 118.86(16) . .
C5 C4 C3 119.29(18) . .
C5 C4 H4 120.4 . .
C3 C4 H4 120.4 . .
C4 C5 C6 121.23(17) . .
C4 C5 H5 119.4 . .
C6 C5 H5 119.4 . .
C5 C6 C7 118.51(17) . .
C5 C6 C9 121.18(17) . .
C7 C6 C9 120.28(17) . .
C8 C7 C6 120.72(18) . .
C8 C7 H7 119.6 . .
C6 C7 H7 119.6 . .
C7 C8 C3 119.50(18) . .
C7 C8 H8 120.2 . .
C3 C8 H8 120.2 . .
N7 C9 N4 110.91(16) . .
N7 C9 C6 123.25(17) . .
N4 C9 C6 125.76(17) . .

loop_
_geom_bond_atom_site_label_1
_geom_bond_atom_site_label_2
_geom_bond_distance
_geom_bond_site_symmetry_2
Zn1 N1 2.1161(15) .
Zn1 N1 2.1162(15) 2_688
Zn1 O1 2.1709(13) 2_688
Zn1 O1 2.1709(13) .
Zn1 N4 2.2310(15) 1_666
Zn1 N4 2.2310(15) 2_577
N1 C1 1.319(2) .
N1 C2 1.361(2) .
N2 C2 1.309(2) .
N2 N3 1.369(2) .
N3 C1 1.336(2) .
N3 C3 1.427(2) .
N4 C9 1.345(2) .
N4 N5 1.350(2) .
N4 Zn1 2.2310(15) 1_444
N5 N6 1.303(2) .
N6 N7 1.353(2) .
N7 C9 1.336(2) .
O1 H1 0.7870 .
O1 H3 0.8519 .
C1 H1A 0.9300 .
C2 H2 0.9300 .
C3 C8 1.386(3) .
C3 C4 1.386(3) .
C4 C5 1.377(3) .
C4 H4 0.9300 .
C5 C6 1.392(3) .
C5 H5 0.9300 .
C6 C7 1.396(3) .
C6 C9 1.472(3) .
C7 C8 1.381(3) .
C7 H7 0.9300 .
C8 H8 0.9300 .

loop_
_geom_torsion_atom_site_label_1
_geom_torsion_atom_site_label_2
_geom_torsion_atom_site_label_3
_geom_torsion_atom_site_label_4
_geom_torsion
_geom_torsion_site_symmetry_1
N1 Zn1 N1 C1 -150(23) 2_688
O1 Zn1 N1 C1 -20.71(18) 2_688
O1 Zn1 N1 C1 159.29(18) .
N4 Zn1 N1 C1 65.04(17) 1_666
N4 Zn1 N1 C1 -114.96(17) 2_577
N1 Zn1 N1 C2 11(23) 2_688
O1 Zn1 N1 C2 139.95(15) 2_688
O1 Zn1 N1 C2 -40.04(15) .
N4 Zn1 N1 C2 -134.30(15) 1_666
N4 Zn1 N1 C2 45.70(15) 2_577
C2 N2 N3 C1 0.1(2) .
C2 N2 N3 C3 175.82(16) .
C9 N4 N5 N6 -0.3(2) .
Zn1 N4 N5 N6 -172.64(12) 1_444
N4 N5 N6 N7 -0.2(2) .
N5 N6 N7 C9 0.6(2) .
C2 N1 C1 N3 -0.3(2) .
Zn1 N1 C1 N3 163.02(13) .
N2 N3 C1 N1 0.1(2) .
C3 N3 C1 N1 -175.04(17) .
N3 N2 C2 N1 -0.3(2) .
C1 N1 C2 N2 0.4(2) .
Zn1 N1 C2 N2 -165.03(13) .
C1 N3 C3 C8 -21.5(3) .
N2 N3 C3 C8 163.79(17) .
C1 N3 C3 C4 157.21(19) .
N2 N3 C3 C4 -17.5(3) .
C8 C3 C4 C5 2.3(3) .
N3 C3 C4 C5 -176.41(17) .
C3 C4 C5 C6 0.2(3) .
C4 C5 C6 C7 -2.8(3) .
C4 C5 C6 C9 175.14(17) .
C5 C6 C7 C8 2.9(3) .
C9 C6 C7 C8 -175.01(17) .
C6 C7 C8 C3 -0.5(3) .
C4 C3 C8 C7 -2.1(3) .
N3 C3 C8 C7 176.53(17) .
N6 N7 C9 N4 -0.8(2) .
N6 N7 C9 C6 176.04(17) .
N5 N4 C9 N7 0.7(2) .
Zn1 N4 C9 N7 167.75(16) 1_444
N5 N4 C9 C6 -176.05(17) .
Zn1 N4 C9 C6 -9.0(3) 1_444
C5 C6 C9 N7 156.82(18) .
C7 C6 C9 N7 -25.3(3) .
C5 C6 C9 N4 -26.8(3) .
C7 C6 C9 N4 151.08(19) .
